data_4319069
loop_
_publ_author_name
'Roger D. Willett'
'Karen R. Maxcy'
'Brendan Twamley'

_publ_section_title
;
 Polytypism in Columnar Group 14 Halide Salts: Structures of
 (Et2NH2)3Pb3X9.nH2O (X = Cl, Br) and (\b-alaninium)2SnI4
;
_journal_name_full 'Inorganic Chemistry'
_journal_page_first 7024
_journal_page_last 7030
_journal_paper_doi 10.1021/ic020455k
_journal_volume 41
_journal_year 2002
_chemical_formula_sum 'C6 H16 I6 N2 O4 Sn2'
_chemical_formula_weight 1178.99
_chemical_name_common (beta-alaninium)tin(II)iodide
_chemical_name_systematic
;
  ?
;
_space_group_IT_number 14
_symmetry_cell_setting monoclinic
_symmetry_space_group_name_Hall '-P 2ybc'
_symmetry_space_group_name_H-M 'P 1 21/c 1'
_atom_sites_solution_hydrogens geom
_atom_sites_solution_primary direct
_atom_sites_solution_secondary difmap
_audit_creation_method SHELXL-97
_cell_angle_alpha 90.00
_cell_angle_beta 95.75(3)
_cell_angle_gamma 90.00
_cell_formula_units_Z 4
_cell_length_a 20.604(3)
_cell_length_b 13.1461(17)
_cell_length_c 8.4823(11)
_cell_measurement_temperature 81(2)
_cell_volume 2286.0(5)
_computing_structure_refinement 'SHELXL-97 (Sheldrick, 1997)'
_computing_structure_solution 'SHELXS-97 (Sheldrick, 1990)'
_diffrn_ambient_temperature 81(2)
_diffrn_measured_fraction_theta_full 0.998
_diffrn_measured_fraction_theta_max 0.998
_diffrn_radiation_monochromator graphite
_diffrn_radiation_source 'fine-focus sealed tube'
_diffrn_radiation_type MoK\a
_diffrn_radiation_wavelength 0.71073
_diffrn_reflns_av_R_equivalents 0.0399
_diffrn_reflns_av_sigmaI/netI 0.0435
_diffrn_reflns_limit_h_max 27
_diffrn_reflns_limit_h_min -27
_diffrn_reflns_limit_k_max 11
_diffrn_reflns_limit_k_min -17
_diffrn_reflns_limit_l_max 11
_diffrn_reflns_limit_l_min -11
_diffrn_reflns_number 18535
_diffrn_reflns_theta_full 28.32
_diffrn_reflns_theta_max 28.32
_diffrn_reflns_theta_min 0.99
_exptl_absorpt_coefficient_mu 10.297
_exptl_absorpt_correction_T_max 0.4258
_exptl_absorpt_correction_T_min 0.1828
_exptl_crystal_density_diffrn 3.426
_exptl_crystal_density_method 'not measured'
_exptl_crystal_F_000 2064
_exptl_crystal_size_max 0.25
_exptl_crystal_size_mid 0.10
_exptl_crystal_size_min 0.10
_refine_diff_density_max 1.132
_refine_diff_density_min -1.842
_refine_diff_density_rms 0.273
_refine_ls_extinction_method none
_refine_ls_goodness_of_fit_ref 1.099
_refine_ls_hydrogen_treatment mixed
_refine_ls_matrix_type full
_refine_ls_number_parameters 181
_refine_ls_number_reflns 5687
_refine_ls_number_restraints 0
_refine_ls_restrained_S_all 1.099
_refine_ls_R_factor_all 0.0416
_refine_ls_R_factor_gt 0.0334
_refine_ls_shift/su_max 0.001
_refine_ls_shift/su_mean 0.000
_refine_ls_structure_factor_coef Fsqd
_refine_ls_weighting_details 'calc w=1/[\s^2^(Fo^2^)+(0.0230P)^2^+2.7382P] where P=(Fo^2^+2Fc^2^)/3'
_refine_ls_weighting_scheme calc
_refine_ls_wR_factor_gt 0.0703
_refine_ls_wR_factor_ref 0.0730
_reflns_number_gt 4899
_reflns_number_total 5687
_reflns_threshold_expression >2sigma(I)
_cod_data_source_file ic020455k_3.cif
_cod_data_source_block bt393
_cod_database_code 4319069

loop_
_symmetry_equiv_pos_as_xyz
'x, y, z'
'-x, y+1/2, -z+1/2'
'-x, -y, -z'
'x, -y-1/2, z-1/2'

loop_
_atom_site_label
_atom_site_type_symbol
_atom_site_fract_x
_atom_site_fract_y
_atom_site_fract_z
_atom_site_U_iso_or_equiv
_atom_site_adp_type
_atom_site_occupancy
_atom_site_symmetry_multiplicity
_atom_site_calc_flag
_atom_site_refinement_flags
_atom_site_disorder_assembly
_atom_site_disorder_group
Sn1 Sn 0.346575(18) 0.84099(3) 0.19916(4) 0.01110(9) Uani 1 1 d . . .
Sn2 Sn 0.160383(18) 0.84265(3) -0.22467(4) 0.01023(9) Uani 1 1 d . . .
I1 I 0.442524(18) 0.72022(3) 0.45416(4) 0.01524(9) Uani 1 1 d . . .
I2 I 0.419406(19) 1.02827(3) 0.27612(4) 0.01801(9) Uani 1 1 d . . .
I3 I 0.254718(17) 0.64109(3) -0.01377(4) 0.01376(9) Uani 1 1 d . . .
I4 I 0.250130(18) 0.98010(3) -0.01178(4) 0.01670(9) Uani 1 1 d . . .
I5 I 0.062760(17) 0.72538(3) -0.49619(4) 0.01094(9) Uani 1 1 d . . .
I6 I 0.080594(18) 1.02279(3) -0.30021(4) 0.01253(9) Uani 1 1 d . . .
C1 C 0.3144(3) 0.3161(5) 0.1785(7) 0.0200(13) Uani 1 1 d . . .
O1 O 0.3084(2) 0.3708(4) 0.0629(5) 0.0290(12) Uani 1 1 d . . .
C2 C 0.3707(3) 0.3290(5) 0.3044(7) 0.0260(15) Uani 1 1 d . . .
H2A H 0.3539 0.3567 0.4010 0.031 Uiso 1 1 calc R . .
H2B H 0.3897 0.2612 0.3314 0.031 Uiso 1 1 calc R . .
O2 O 0.2724(3) 0.2481(4) 0.2102(6) 0.0389(14) Uani 1 1 d . . .
H2C H 0.2398 0.2509 0.1422 0.058 Uiso 1 1 calc R . .
C3 C 0.4223(3) 0.3956(6) 0.2594(9) 0.0349(18) Uani 1 1 d . . .
H3A H 0.4434 0.3623 0.1731 0.042 Uiso 1 1 calc R . .
H3B H 0.4556 0.4023 0.3512 0.042 Uiso 1 1 calc R . .
N4 N 0.4013(3) 0.5005(4) 0.2053(6) 0.0273(13) Uani 1 1 d . . .
H4A H 0.4364 0.5358 0.1779 0.041 Uiso 1 1 calc R . .
H4B H 0.3837 0.5335 0.2852 0.041 Uiso 1 1 calc R . .
H4C H 0.3709 0.4957 0.1199 0.041 Uiso 1 1 calc R . .
O3 O 0.1992(2) 0.3909(3) -0.1232(5) 0.0212(10) Uani 1 1 d . . .
H3C H 0.2338 0.3825 -0.0631 0.032 Uiso 1 1 calc R . .
O4 O 0.1682(2) 0.2515(3) 0.0006(5) 0.0194(9) Uani 1 1 d . . .
C5 C 0.1574(3) 0.3195(5) -0.0968(6) 0.0153(12) Uani 1 1 d . . .
C6 C 0.0932(3) 0.3309(5) -0.1962(6) 0.0142(12) Uani 1 1 d . . .
H6A H 0.0845 0.2678 -0.2583 0.017 Uiso 1 1 calc R . .
H6B H 0.0584 0.3381 -0.1248 0.017 Uiso 1 1 calc R . .
C7 C 0.0893(3) 0.4188(5) -0.3077(7) 0.0176(13) Uani 1 1 d . . .
H7A H 0.0463 0.4179 -0.3714 0.021 Uiso 1 1 calc R . .
H7B H 0.1233 0.4113 -0.3813 0.021 Uiso 1 1 calc R . .
N8 N 0.0980(2) 0.5202(4) -0.2233(5) 0.0158(11) Uani 1 1 d . . .
H8A H 0.1380 0.5222 -0.1667 0.024 Uiso 1 1 calc R . .
H8B H 0.0665 0.5279 -0.1566 0.024 Uiso 1 1 calc R . .
H8C H 0.0950 0.5714 -0.2960 0.024 Uiso 1 1 calc R . .

loop_
_atom_site_aniso_label
_atom_site_aniso_U_11
_atom_site_aniso_U_22
_atom_site_aniso_U_33
_atom_site_aniso_U_23
_atom_site_aniso_U_13
_atom_site_aniso_U_12
Sn1 0.00996(19) 0.0130(2) 0.01033(16) -0.00108(14) 0.00113(13) -0.00092(16)
Sn2 0.00926(19) 0.0115(2) 0.00985(16) 0.00111(14) 0.00083(13) -0.00017(15)
I1 0.01080(19) 0.0224(2) 0.01273(16) 0.00448(14) 0.00206(13) 0.00298(16)
I2 0.0123(2) 0.0151(2) 0.02570(19) -0.00368(15) -0.00240(14) -0.00100(16)
I3 0.01072(18) 0.0152(2) 0.01598(16) -0.00115(14) 0.00460(13) -0.00096(15)
I4 0.0147(2) 0.0139(2) 0.01952(18) -0.00046(14) -0.00812(14) -0.00074(16)
I5 0.00896(18) 0.01295(19) 0.01092(15) -0.00228(13) 0.00113(12) -0.00053(14)
I6 0.01269(19) 0.01120(19) 0.01330(16) 0.00154(13) -0.00073(13) 0.00053(15)
C1 0.015(3) 0.021(4) 0.023(3) -0.003(3) 0.000(2) 0.007(3)
O1 0.018(2) 0.043(3) 0.025(2) 0.015(2) -0.0029(18) -0.009(2)
C2 0.025(4) 0.021(4) 0.030(3) 0.006(3) -0.008(3) 0.006(3)
O2 0.038(3) 0.027(3) 0.047(3) 0.020(2) -0.021(2) -0.014(3)
C3 0.025(4) 0.030(4) 0.046(4) 0.015(3) -0.016(3) 0.008(3)
N4 0.029(3) 0.021(3) 0.029(3) -0.001(2) -0.010(2) 0.005(3)
O3 0.013(2) 0.023(3) 0.026(2) 0.0060(19) -0.0050(17) -0.0075(19)
O4 0.025(2) 0.012(2) 0.021(2) 0.0051(17) 0.0025(17) -0.0011(19)
C5 0.015(3) 0.015(3) 0.017(3) -0.004(2) 0.005(2) -0.002(2)
C6 0.015(3) 0.014(3) 0.014(2) -0.001(2) 0.002(2) -0.003(2)
C7 0.017(3) 0.011(3) 0.024(3) -0.003(2) -0.002(2) -0.003(3)
N8 0.016(3) 0.014(3) 0.017(2) -0.0011(19) -0.0013(19) -0.003(2)

loop_
_atom_type_symbol
_atom_type_description
_atom_type_scat_dispersion_real
_atom_type_scat_dispersion_imag
_atom_type_scat_source
C C 0.0033 0.0016 'International Tables Vol C Tables 4.2.6.8 and 6.1.1.4'
H H 0.0000 0.0000 'International Tables Vol C Tables 4.2.6.8 and 6.1.1.4'
N N 0.0061 0.0033 'International Tables Vol C Tables 4.2.6.8 and 6.1.1.4'
Sn Sn -0.6537 1.4246 'International Tables Vol C Tables 4.2.6.8 and 6.1.1.4'
I I -0.4742 1.8119 'International Tables Vol C Tables 4.2.6.8 and 6.1.1.4'
O O 0.0106 0.0060 'International Tables Vol C Tables 4.2.6.8 and 6.1.1.4'

loop_
_geom_angle_atom_site_label_1
_geom_angle_atom_site_label_2
_geom_angle_atom_site_label_3
_geom_angle
_geom_angle_site_symmetry_1
_geom_angle_site_symmetry_3
_geom_angle_publ_flag
I2 Sn1 I1 91.183(17) . 4_575 ?
I2 Sn1 I4 85.28(2) . . ?
I1 Sn1 I4 100.298(16) 4_575 . ?
I2 Sn1 I1 89.91(2) . . ?
I1 Sn1 I1 86.125(16) 4_575 . ?
I4 Sn1 I1 172.033(17) . . ?
I2 Sn1 I3 162.825(15) . . ?
I1 Sn1 I3 79.301(14) 4_575 . ?
I4 Sn1 I3 82.44(2) . . ?
I1 Sn1 I3 103.53(2) . . ?
I6 Sn2 I4 86.79(2) . . ?
I6 Sn2 I5 89.122(17) . 4_576 ?
I4 Sn2 I5 101.317(16) . 4_576 ?
Sn1 I1 Sn1 100.875(18) 4_576 . ?
Sn2 I4 Sn1 107.79(2) . . ?
O1 C1 O2 124.3(6) . . ?
O1 C1 C2 121.0(6) . . ?
O2 C1 C2 114.6(6) . . ?
C3 C2 C1 114.3(6) . . ?
C3 C2 H2A 108.7 . . ?
C1 C2 H2A 108.7 . . ?
C3 C2 H2B 108.7 . . ?
C1 C2 H2B 108.7 . . ?
H2A C2 H2B 107.6 . . ?
C1 O2 H2C 109.5 . . ?
C2 C3 N4 115.9(6) . . ?
C2 C3 H3A 108.3 . . ?
N4 C3 H3A 108.3 . . ?
C2 C3 H3B 108.3 . . ?
N4 C3 H3B 108.3 . . ?
H3A C3 H3B 107.4 . . ?
C3 N4 H4A 109.5 . . ?
C3 N4 H4B 109.5 . . ?
H4A N4 H4B 109.5 . . ?
C3 N4 H4C 109.5 . . ?
H4A N4 H4C 109.5 . . ?
H4B N4 H4C 109.5 . . ?
C5 O3 H3C 109.5 . . ?
O4 C5 O3 124.2(5) . . ?
O4 C5 C6 122.8(5) . . ?
O3 C5 C6 112.9(5) . . ?
C7 C6 C5 115.0(5) . . ?
C7 C6 H6A 108.5 . . ?
C5 C6 H6A 108.5 . . ?
C7 C6 H6B 108.5 . . ?
C5 C6 H6B 108.5 . . ?
H6A C6 H6B 107.5 . . ?
C6 C7 N8 112.7(5) . . ?
C6 C7 H7A 109.1 . . ?
N8 C7 H7A 109.1 . . ?
C6 C7 H7B 109.1 . . ?
N8 C7 H7B 109.1 . . ?
H7A C7 H7B 107.8 . . ?
C7 N8 H8A 109.5 . . ?
C7 N8 H8B 109.5 . . ?
H8A N8 H8B 109.5 . . ?
C7 N8 H8C 109.5 . . ?
H8A N8 H8C 109.5 . . ?
H8B N8 H8C 109.5 . . ?

loop_
_geom_bond_atom_site_label_1
_geom_bond_atom_site_label_2
_geom_bond_distance
_geom_bond_site_symmetry_2
_geom_bond_publ_flag
Sn1 I2 2.9229(6) . ?
Sn1 I1 3.1140(9) 4_575 ?
Sn1 I4 3.1276(8) . ?
Sn1 I1 3.2017(9) . ?
Sn1 I3 3.6146(8) . ?
Sn2 I6 2.9172(6) . ?
Sn2 I4 3.0457(8) . ?
Sn2 I5 3.0631(9) 4_576 ?
I1 Sn1 3.1140(9) 4_576 ?
I5 Sn2 3.0631(9) 4_575 ?
C1 O1 1.213(7) . ?
C1 O2 1.291(8) . ?
C1 C2 1.506(8) . ?
C2 C3 1.457(10) . ?
C2 H2A 0.9900 . ?
C2 H2B 0.9900 . ?
O2 H2C 0.8400 . ?
C3 N4 1.504(9) . ?
C3 H3A 0.9900 . ?
C3 H3B 0.9900 . ?
N4 H4A 0.9100 . ?
N4 H4B 0.9100 . ?
N4 H4C 0.9100 . ?
O3 C5 1.308(7) . ?
O3 H3C 0.8400 . ?
O4 C5 1.223(7) . ?
C5 C6 1.503(8) . ?
C6 C7 1.489(8) . ?
C6 H6A 0.9900 . ?
C6 H6B 0.9900 . ?
C7 N8 1.515(7) . ?
C7 H7A 0.9900 . ?
C7 H7B 0.9900 . ?
N8 H8A 0.9100 . ?
N8 H8B 0.9100 . ?
N8 H8C 0.9100 . ?
